data_7034713
loop_
_publ_author_name
'Yang, Qian'
'Cheng, Xin'
'Wang, YeXin'
'Wang, BingWu'
'Wang, ZheMing'
'Gao, Song'

_publ_section_title
;
 Two-step magnetic switching in a mononuclear iron(ii) complex around room
 temperature.
;
_journal_issue 19
_journal_name_full 'Dalton transactions (Cambridge, England : 2003)'
_journal_page_first 8938
_journal_page_last 8941
_journal_paper_doi 10.1039/c5dt00585j
_journal_volume 44
_journal_year 2015
_chemical_formula_sum 'C42 H22 F6 Fe N10 S2'
_chemical_formula_weight 900.67
_chemical_name_systematic
; 
 ? 
;
_space_group_IT_number 60
_symmetry_cell_setting orthorhombic
_symmetry_space_group_name_Hall '-P 2n 2ab'
_symmetry_space_group_name_H-M 'P b c n'
_atom_sites_solution_hydrogens geom
_atom_sites_solution_primary direct
_atom_sites_solution_secondary difmap
_audit_creation_method SHELXL-97
_audit_update_record
;
2015-03-13 deposited with the CCDC.
2015-04-02 downloaded from the CCDC.
;
_cell_angle_alpha 90.00
_cell_angle_beta 90.00
_cell_angle_gamma 90.00
_cell_formula_units_Z 4
_cell_length_a 12.8042(6)
_cell_length_b 10.6288(6)
_cell_length_c 28.3592(14)
_cell_measurement_reflns_used 4861
_cell_measurement_temperature 270.00(10)
_cell_measurement_theta_max 27.9520
_cell_measurement_theta_min 3.1480
_cell_volume 3859.5(3)
_computing_cell_refinement 'Bruker FRAMBO'
_computing_data_collection 'Bruker FRAMBO'
_computing_data_reduction 'Bruker SAINT'
_computing_molecular_graphics 'Bruker SHELXTL'
_computing_publication_material 'Bruker SHELXTL'
_computing_structure_refinement 'Bruker SHELXTL'
_computing_structure_solution 'Bruker SHELXTL'
_diffrn_ambient_temperature 270.00(10)
_diffrn_measured_fraction_theta_full 0.9969
_diffrn_measured_fraction_theta_max 0.8706
_diffrn_measurement_device_type 'SuperNova, Dual, Cu at zero, Atlas'
_diffrn_radiation_monochromator mirror
_diffrn_radiation_source 'SuperNova (Mo) X-ray Source'
_diffrn_radiation_type 'Mo K\a'
_diffrn_radiation_wavelength 0.7107
_diffrn_reflns_av_R_equivalents 0.0429
_diffrn_reflns_av_unetI/netI 0.0299
_diffrn_reflns_limit_h_max 15
_diffrn_reflns_limit_h_min -13
_diffrn_reflns_limit_k_max 12
_diffrn_reflns_limit_k_min -12
_diffrn_reflns_limit_l_max 33
_diffrn_reflns_limit_l_min -30
_diffrn_reflns_number 14799
_diffrn_reflns_theta_full 24.9737
_diffrn_reflns_theta_max 25.01
_diffrn_reflns_theta_min 2.87
_exptl_absorpt_coefficient_mu 0.576
_exptl_absorpt_correction_T_max 1.00000
_exptl_absorpt_correction_T_min 0.76929
_exptl_absorpt_correction_type multi-scan
_exptl_absorpt_process_details
;
CrysAlisPro, Agilent Technologies,
Version 1.171.36.32 (release 02-08-2013 CrysAlis171 .NET)
(compiled Aug  2 2013,16:46:58)
Empirical absorption correction using spherical harmonics,
 implemented in SCALE3 ABSPACK scaling algorithm.
;
_exptl_crystal_colour black
_exptl_crystal_density_diffrn 1.550
_exptl_crystal_density_method 'not measured'
_exptl_crystal_description block
_exptl_crystal_F_000 1824
_exptl_crystal_size_max 0.2
_exptl_crystal_size_mid 0.1
_exptl_crystal_size_min 0.05
_refine_diff_density_max 1.083
_refine_diff_density_min -0.328
_refine_diff_density_rms 0.065
_refine_ls_extinction_method none
_refine_ls_goodness_of_fit_ref 1.099
_refine_ls_hydrogen_treatment mixed
_refine_ls_matrix_type full
_refine_ls_number_parameters 280
_refine_ls_number_reflns 3398
_refine_ls_number_restraints 0
_refine_ls_restrained_S_all 1.099
_refine_ls_R_factor_all 0.0808
_refine_ls_R_factor_gt 0.0636
_refine_ls_shift/su_max 0.006
_refine_ls_shift/su_mean 0.001
_refine_ls_structure_factor_coef Fsqd
_refine_ls_weighting_details 'calc w=1/[\s^2^(Fo^2^)+(0.0871P)^2^+4.6825P] where P=(Fo^2^+2Fc^2^)/3'
_refine_ls_weighting_scheme calc
_refine_ls_wR_factor_gt 0.1754
_refine_ls_wR_factor_ref 0.1910
_reflns_number_gt 2609
_reflns_number_total 3398
_reflns_threshold_expression >2sigma(I)
_cod_data_source_file c5dt00585j2.cif
_cod_data_source_block 1_270
_cod_depositor_comments
;
The following automatic conversions were performed:

'_symmetry_cell_setting' value 'Orthorhombic' changed to
'orthorhombic' according to
/usr/data/users/saulius/crontab/automatic-downloads/rss-feeds/RSC/lib/dictionaries/cif_core.dic
dictionary named 'cif_core.dic' version 2.4.2 from 2011-04-26.

Automatic conversion script
Id: cif_fix_values 3143 2015-03-26 13:38:13Z robertas 

 Adding full bibliography for 7034711--7034715.cif.
;
_cod_original_sg_symbol_H-M 'Pbcn '
_cod_database_code 7034713

loop_
_symmetry_equiv_pos_as_xyz
'x, y, z'
'-x+1/2, -y+1/2, z+1/2'
'-x, y, -z+1/2'
'x+1/2, -y+1/2, -z'
'-x, -y, -z'
'x-1/2, y-1/2, -z-1/2'
'x, -y, z-1/2'
'-x-1/2, y-1/2, z'

loop_
_atom_site_label
_atom_site_type_symbol
_atom_site_fract_x
_atom_site_fract_y
_atom_site_fract_z
_atom_site_U_iso_or_equiv
_atom_site_adp_type
_atom_site_occupancy
_atom_site_symmetry_multiplicity
_atom_site_calc_flag
_atom_site_refinement_flags
Fe1 Fe 1.0000 0.02958(9) 0.2500 0.0534(3) Uani 1 2 d S
S1 S 1.09847(12) -0.28017(15) 0.36253(6) 0.0895(5) Uani 1 1 d .
N2 N 1.0208(2) 0.1668(3) 0.29901(12) 0.0477(8) Uani 1 1 d .
N5 N 0.6579(3) 0.3240(4) 0.38230(13) 0.0554(9) Uani 1 1 d .
C13 C 0.7385(3) 0.2679(4) 0.35813(14) 0.0478(9) Uani 1 1 d .
N3 N 0.8513(3) 0.0469(3) 0.27293(11) 0.0491(8) Uani 1 1 d .
C6 C 0.9306(3) 0.2055(3) 0.31969(13) 0.0441(8) Uani 1 1 d .
C7 C 0.8379(3) 0.1393(3) 0.30576(13) 0.0446(9) Uani 1 1 d .
C12 C 0.8264(3) 0.3326(4) 0.37171(14) 0.0505(9) Uani 1 1 d .
N4 N 0.8023(3) 0.4278(3) 0.40267(12) 0.0575(9) Uani 1 1 d .
C8 C 0.7387(3) 0.1699(4) 0.32398(13) 0.0458(9) Uani 1 1 d .
C2 C 1.1091(3) 0.2234(4) 0.31256(15) 0.0573(10) Uani 1 1 d .
H2 H 1.1718 0.1958 0.2996 0.069 Uiso 1 1 calc R
C4 C 1.0205(3) 0.3635(4) 0.36492(16) 0.0571(11) Uani 1 1 d .
H4 H 1.0204 0.4307 0.3859 0.069 Uiso 1 1 calc R
N1 N 1.0381(3) -0.0993(4) 0.29632(15) 0.0708(11) Uani 1 1 d .
C9 C 0.6525(3) 0.1048(4) 0.30626(16) 0.0580(11) Uani 1 1 d .
H9 H 0.5857 0.1234 0.3170 0.070 Uiso 1 1 calc R
C14 C 0.7003(4) 0.4193(4) 0.40845(14) 0.0542(10) Uani 1 1 d .
C5 C 0.9268(3) 0.3030(4) 0.35292(13) 0.0483(9) Uani 1 1 d .
C15 C 0.6355(4) 0.5069(4) 0.43548(17) 0.0621(12) Uani 1 1 d .
C10 C 0.6673(4) 0.0134(4) 0.27295(17) 0.0649(12) Uani 1 1 d .
H10 H 0.6103 -0.0301 0.2608 0.078 Uiso 1 1 calc R
C3 C 1.1121(3) 0.3222(4) 0.34536(16) 0.0607(11) Uani 1 1 d .
H3 H 1.1753 0.3591 0.3537 0.073 Uiso 1 1 calc R
C1 C 1.0654(4) -0.1744(5) 0.32307(18) 0.0648(12) Uani 1 1 d .
C11 C 0.7672(4) -0.0144(4) 0.25729(15) 0.0604(11) Uani 1 1 d .
H11 H 0.7759 -0.0780 0.2351 0.072 Uiso 1 1 calc R
F2 F 0.8523(4) 0.5979(5) 0.47566(18) 0.152(2) Uani 1 1 d .
C20 C 0.5361(5) 0.5306(5) 0.4193(2) 0.0778(15) Uani 1 1 d .
H20 H 0.5124 0.4887 0.3926 0.093 Uiso 1 1 calc R
F1 F 0.7930(3) 0.4222(4) 0.50289(12) 0.1126(12) Uani 1 1 d .
F3 F 0.7751(4) 0.5922(6) 0.54291(16) 0.163(2) Uani 1 1 d .
C21 C 0.7702(7) 0.5453(8) 0.4988(2) 0.110(2) Uani 1 1 d .
C18 C 0.5037(7) 0.6765(6) 0.4802(3) 0.115(3) Uani 1 1 d .
H18 H 0.4602 0.7344 0.4949 0.139 Uiso 1 1 calc R
C16 C 0.6696(5) 0.5689(4) 0.47588(19) 0.0772(15) Uani 1 1 d .
C17 C 0.6015(7) 0.6546(5) 0.4978(2) 0.103(2) Uani 1 1 d .
H17 H 0.6233 0.6971 0.5247 0.124 Uiso 1 1 calc R
C19 C 0.4703(6) 0.6151(6) 0.4418(3) 0.101(2) Uani 1 1 d .
H19 H 0.4033 0.6291 0.4302 0.122 Uiso 1 1 calc R
H5 H 0.599(4) 0.301(4) 0.3809(15) 0.054(13) Uiso 1 1 d .

loop_
_atom_site_aniso_label
_atom_site_aniso_U_11
_atom_site_aniso_U_22
_atom_site_aniso_U_33
_atom_site_aniso_U_23
_atom_site_aniso_U_13
_atom_site_aniso_U_12
Fe1 0.0451(5) 0.0640(6) 0.0511(5) 0.000 0.0093(3) 0.000
S1 0.0672(8) 0.0904(10) 0.1109(11) 0.0217(9) -0.0169(8) -0.0093(7)
N2 0.0401(17) 0.0504(19) 0.0526(18) 0.0034(15) 0.0069(14) -0.0005(14)
N5 0.048(2) 0.054(2) 0.063(2) 0.0048(17) 0.0101(17) -0.0005(18)
C13 0.043(2) 0.049(2) 0.052(2) 0.0057(18) 0.0093(17) 0.0036(17)
N3 0.0490(18) 0.0487(19) 0.0497(18) -0.0004(15) 0.0060(15) -0.0038(15)
C6 0.045(2) 0.0418(19) 0.0458(19) 0.0044(16) 0.0071(16) 0.0012(17)
C7 0.046(2) 0.042(2) 0.045(2) 0.0071(16) 0.0044(16) -0.0007(17)
C12 0.053(2) 0.047(2) 0.051(2) 0.0010(18) 0.0056(18) -0.0004(19)
N4 0.061(2) 0.0527(19) 0.058(2) -0.0055(16) 0.0123(17) -0.0020(17)
C8 0.046(2) 0.047(2) 0.0449(19) 0.0077(17) 0.0063(16) -0.0008(17)
C2 0.043(2) 0.064(3) 0.065(3) -0.001(2) 0.0062(19) -0.001(2)
C4 0.059(3) 0.053(2) 0.059(2) -0.006(2) 0.005(2) -0.006(2)
N1 0.071(3) 0.077(3) 0.065(2) 0.002(2) 0.015(2) -0.013(2)
C9 0.045(2) 0.061(3) 0.068(3) 0.002(2) 0.009(2) -0.005(2)
C14 0.061(3) 0.048(2) 0.054(2) 0.0020(19) 0.014(2) 0.003(2)
C5 0.051(2) 0.047(2) 0.047(2) 0.0025(17) 0.0033(17) -0.0017(18)
C15 0.074(3) 0.048(2) 0.065(3) 0.007(2) 0.025(2) 0.002(2)
C10 0.055(3) 0.070(3) 0.069(3) -0.006(2) 0.004(2) -0.019(2)
C3 0.049(2) 0.068(3) 0.065(3) -0.009(2) 0.000(2) -0.010(2)
C1 0.052(2) 0.073(3) 0.070(3) -0.008(3) 0.007(2) -0.020(2)
C11 0.066(3) 0.056(2) 0.060(2) -0.009(2) 0.009(2) -0.014(2)
F2 0.122(3) 0.156(4) 0.177(4) -0.087(4) 0.039(3) -0.065(3)
C20 0.086(4) 0.069(3) 0.079(3) 0.019(3) 0.031(3) 0.023(3)
F1 0.122(3) 0.128(3) 0.087(2) -0.021(2) -0.018(2) 0.018(3)
F3 0.159(4) 0.215(5) 0.117(3) -0.099(4) -0.004(3) -0.003(4)
C21 0.125(6) 0.112(6) 0.092(4) -0.050(4) 0.027(4) -0.023(5)
C18 0.159(8) 0.066(4) 0.121(6) 0.021(4) 0.081(6) 0.044(4)
C16 0.104(4) 0.049(3) 0.079(3) -0.006(2) 0.032(3) -0.005(3)
C17 0.153(7) 0.056(3) 0.101(5) -0.012(3) 0.060(5) -0.001(4)
C19 0.113(5) 0.083(4) 0.108(5) 0.030(4) 0.054(4) 0.042(4)

loop_
_atom_type_symbol
_atom_type_description
_atom_type_scat_dispersion_real
_atom_type_scat_dispersion_imag
_atom_type_scat_source
C C 0.0033 0.0016 'International Tables Vol C Tables 4.2.6.8 and 6.1.1.4'
H H 0.0000 0.0000 'International Tables Vol C Tables 4.2.6.8 and 6.1.1.4'
N N 0.0061 0.0033 'International Tables Vol C Tables 4.2.6.8 and 6.1.1.4'
F F 0.0171 0.0103 'International Tables Vol C Tables 4.2.6.8 and 6.1.1.4'
S S 0.1246 0.1234 'International Tables Vol C Tables 4.2.6.8 and 6.1.1.4'
Fe Fe 0.3463 0.8444 'International Tables Vol C Tables 4.2.6.8 and 6.1.1.4'

loop_
_geom_angle_atom_site_label_1
_geom_angle_atom_site_label_2
_geom_angle_atom_site_label_3
_geom_angle
_geom_angle_site_symmetry_1
_geom_angle_site_symmetry_3
N1 Fe1 N1 91.3(2) 3_755 .
N1 Fe1 N3 92.56(15) 3_755 .
N1 Fe1 N3 94.75(15) . .
N1 Fe1 N3 94.75(15) 3_755 3_755
N1 Fe1 N3 92.56(15) . 3_755
N3 Fe1 N3 169.54(19) . 3_755
N1 Fe1 N2 173.08(15) 3_755 .
N1 Fe1 N2 90.62(15) . .
N3 Fe1 N2 80.66(13) . .
N3 Fe1 N2 91.80(13) 3_755 .
N1 Fe1 N2 90.62(15) 3_755 3_755
N1 Fe1 N2 173.08(15) . 3_755
N3 Fe1 N2 91.80(13) . 3_755
N3 Fe1 N2 80.66(13) 3_755 3_755
N2 Fe1 N2 88.24(18) . 3_755
C2 N2 C6 117.3(3) . .
C2 N2 Fe1 129.0(3) . .
C6 N2 Fe1 113.7(3) . .
C14 N5 C13 107.1(4) . .
N5 C13 C12 105.0(4) . .
N5 C13 C8 131.2(4) . .
C12 C13 C8 123.7(3) . .
C11 N3 C7 118.5(3) . .
C11 N3 Fe1 127.5(3) . .
C7 N3 Fe1 113.8(2) . .
N2 C6 C5 122.9(4) . .
N2 C6 C7 115.8(3) . .
C5 C6 C7 121.2(3) . .
N3 C7 C8 122.0(3) . .
N3 C7 C6 115.9(3) . .
C8 C7 C6 122.1(3) . .
C13 C12 N4 111.2(4) . .
C13 C12 C5 121.6(4) . .
N4 C12 C5 127.1(4) . .
C14 N4 C12 104.6(4) . .
C9 C8 C7 117.8(4) . .
C9 C8 C13 127.4(4) . .
C7 C8 C13 114.9(3) . .
N2 C2 C3 123.4(4) . .
C3 C4 C5 119.2(4) . .
C1 N1 Fe1 176.8(4) . .
C10 C9 C8 119.4(4) . .
N4 C14 N5 112.1(4) . .
N4 C14 C15 125.7(4) . .
N5 C14 C15 122.0(4) . .
C6 C5 C4 118.2(4) . .
C6 C5 C12 116.5(4) . .
C4 C5 C12 125.4(4) . .
C20 C15 C16 118.5(5) . .
C20 C15 C14 117.8(5) . .
C16 C15 C14 123.6(5) . .
C9 C10 C11 120.0(4) . .
C4 C3 C2 119.0(4) . .
N1 C1 S1 177.1(5) . .
N3 C11 C10 122.3(4) . .
C15 C20 C19 121.9(7) . .
F1 C21 F3 105.6(7) . .
F1 C21 F2 105.9(6) . .
F3 C21 F2 105.1(6) . .
F1 C21 C16 113.3(6) . .
F3 C21 C16 112.9(6) . .
F2 C21 C16 113.4(7) . .
C19 C18 C17 120.4(6) . .
C15 C16 C17 118.4(7) . .
C15 C16 C21 124.1(5) . .
C17 C16 C21 117.4(6) . .
C18 C17 C16 121.1(7) . .
C18 C19 C20 119.6(7) . .

loop_
_geom_bond_atom_site_label_1
_geom_bond_atom_site_label_2
_geom_bond_distance
_geom_bond_site_symmetry_2
Fe1 N1 1.960(5) 3_755
Fe1 N1 1.960(5) .
Fe1 N3 2.020(3) .
Fe1 N3 2.020(3) 3_755
Fe1 N2 2.032(3) .
Fe1 N2 2.032(3) 3_755
S1 C1 1.642(6) .
N2 C2 1.337(5) .
N2 C6 1.358(5) .
N5 C14 1.368(6) .
N5 C13 1.374(5) .
C13 C12 1.375(6) .
C13 C8 1.422(6) .
N3 C11 1.335(6) .
N3 C7 1.364(5) .
C6 C5 1.402(5) .
C6 C7 1.435(5) .
C7 C8 1.410(5) .
C12 N4 1.375(5) .
C12 C5 1.426(6) .
N4 C14 1.318(6) .
C8 C9 1.396(6) .
C2 C3 1.404(6) .
C4 C3 1.370(6) .
C4 C5 1.402(6) .
N1 C1 1.155(6) .
C9 C10 1.369(6) .
C14 C15 1.464(6) .
C15 C20 1.376(8) .
C15 C16 1.392(7) .
C10 C11 1.385(7) .
F2 C21 1.359(8) .
C20 C19 1.386(8) .
F1 C21 1.347(9) .
F3 C21 1.349(7) .
C21 C16 1.464(10) .
C18 C19 1.340(11) .
C18 C17 1.368(11) .
C16 C17 1.405(8) .
